data_7205534
loop_
_publ_author_name
'King, Matthew D.'
'Buchanan, William D.'
'Korter, Timothy M.'

_publ_section_title
;
 Application of London-type dispersion corrections to the solid-state
 density functional theory simulation of the terahertz spectra of
 crystalline pharmaceuticals.
;
_journal_issue 10
_journal_name_full 'Physical chemistry chemical physics : PCCP'
_journal_page_first 4250
_journal_page_last 4259
_journal_paper_doi 10.1039/c0cp01595d
_journal_volume 13
_journal_year 2011
_chemical_formula_moiety 'C14 H14 O3'
_chemical_formula_sum 'C14 H14 O3'
_chemical_formula_weight 230.25
_chemical_name_common Naproxen
_chemical_name_systematic
;
Naproxen
;
_space_group_IT_number 4
_symmetry_cell_setting monoclinic
_symmetry_space_group_name_Hall 'P 2yb'
_symmetry_space_group_name_H-M 'P 1 21 1'
_atom_sites_solution_hydrogens geom
_atom_sites_solution_primary direct
_atom_sites_solution_secondary difmap
_audit_creation_method SHELXL-97
_cell_angle_alpha 90.00
_cell_angle_beta 93.737(2)
_cell_angle_gamma 90.00
_cell_formula_units_Z 2
_cell_length_a 7.7354(11)
_cell_length_b 5.7181(8)
_cell_length_c 13.3641(18)
_cell_measurement_reflns_used 2824
_cell_measurement_temperature 102(2)
_cell_measurement_theta_max 28.31
_cell_measurement_theta_min 2.64
_cell_volume 589.86(14)
_computing_cell_refinement 'Bruker SMART'
_computing_data_collection 'Bruker SMART'
_computing_data_reduction 'Bruker SAINT'
_computing_molecular_graphics 'Bruker SHELXTL'
_computing_publication_material 'Bruker SHELXTL'
_computing_structure_refinement 'SHELXL-97 (Sheldrick, 1997)'
_computing_structure_solution 'SHELXS-97 (Sheldrick, 1990)'
_diffrn_ambient_temperature 102(2)
_diffrn_measured_fraction_theta_full 0.994
_diffrn_measured_fraction_theta_max 0.994
_diffrn_measurement_device_type 'CCD area detector'
_diffrn_measurement_method 'phi and omega scans'
_diffrn_radiation_monochromator graphite
_diffrn_radiation_source 'fine-focus sealed tube'
_diffrn_radiation_type MoK\a
_diffrn_radiation_wavelength 0.71073
_diffrn_reflns_av_R_equivalents 0.0233
_diffrn_reflns_av_sigmaI/netI 0.0195
_diffrn_reflns_limit_h_max 10
_diffrn_reflns_limit_h_min -10
_diffrn_reflns_limit_k_max 7
_diffrn_reflns_limit_k_min -7
_diffrn_reflns_limit_l_max 17
_diffrn_reflns_limit_l_min -16
_diffrn_reflns_number 6007
_diffrn_reflns_theta_full 28.32
_diffrn_reflns_theta_max 28.32
_diffrn_reflns_theta_min 2.64
_diffrn_standards_decay_% NO
_exptl_absorpt_coefficient_mu 0.091
_exptl_absorpt_correction_T_max 0.9812
_exptl_absorpt_correction_T_min 0.9690
_exptl_absorpt_correction_type multi-scan
_exptl_absorpt_process_details 'R. Blessing, Acta Cryst. (1995) A51 33-38.'
_exptl_crystal_colour colorless
_exptl_crystal_density_diffrn 1.296
_exptl_crystal_density_method 'not measured'
_exptl_crystal_description block
_exptl_crystal_F_000 244
_exptl_crystal_size_max 0.35
_exptl_crystal_size_mid 0.25
_exptl_crystal_size_min 0.21
_refine_diff_density_max 0.287
_refine_diff_density_min -0.204
_refine_diff_density_rms 0.043
_refine_ls_extinction_method none
_refine_ls_goodness_of_fit_ref 1.108
_refine_ls_hydrogen_treatment mixed
_refine_ls_matrix_type full
_refine_ls_number_parameters 160
_refine_ls_number_reflns 1611
_refine_ls_number_restraints 1
_refine_ls_restrained_S_all 1.108
_refine_ls_R_factor_all 0.0367
_refine_ls_R_factor_gt 0.0343
_refine_ls_shift/su_max 0.000
_refine_ls_shift/su_mean 0.000
_refine_ls_structure_factor_coef Fsqd
_refine_ls_weighting_details 'calc w=1/[\s^2^(Fo^2^)+(0.0648P)^2^+0.0465P] where P=(Fo^2^+2Fc^2^)/3'
_refine_ls_weighting_scheme calc
_refine_ls_wR_factor_gt 0.0941
_refine_ls_wR_factor_ref 0.0976
_reflns_number_gt 1519
_reflns_number_total 1611
_reflns_threshold_expression >2sigma(I)
_cod_data_source_file C0CP01595D.TXT
_cod_data_source_block S_naproxen
_cod_depositor_comments
;
The following automatic conversions were performed:
'_symmetry_cell_setting' value 'Monoclinic' changed to 'monoclinic'
according to '/home/saulius/struct/CIF-dictionaries/cif_core.dic'
dictionary named 'cif_core.dic' version 2.4.1 from
2010-06-29.

'_exptl_absorpt_correction_type' value 'MULTI-SCAN' changed
to 'multi-scan' according to
'/home/saulius/struct/CIF-dictionaries/cif_core.dic' dictionary named
'cif_core.dic' version 2.4.1 from 2010-06-29.

Automatic conversion script
Id: cif_fix_enum 1555 2011-01-17 13:19:09Z saulius 
;
_cod_original_sg_symbol_H-M 'P2(1) '
_cod_database_code 7205534

loop_
_symmetry_equiv_pos_as_xyz
'x, y, z'
'-x, y+1/2, -z'

loop_
_atom_site_label
_atom_site_type_symbol
_atom_site_fract_x
_atom_site_fract_y
_atom_site_fract_z
_atom_site_U_iso_or_equiv
_atom_site_adp_type
_atom_site_occupancy
_atom_site_symmetry_multiplicity
_atom_site_calc_flag
_atom_site_refinement_flags
_atom_site_disorder_assembly
_atom_site_disorder_group
O1 O 0.3736(2) 0.3214(3) 0.47711(11) 0.0382(4) Uani 1 1 d . . .
O2 O 0.32803(18) -0.0492(3) 0.42697(10) 0.0287(3) Uani 1 1 d . . .
C1 C 0.2895(2) 0.1762(3) 0.42915(12) 0.0234(4) Uani 1 1 d . . .
C2 C 0.1299(2) 0.2353(3) 0.36204(12) 0.0215(3) Uani 1 1 d . . .
H2 H 0.0512 0.0963 0.3590 0.026 Uiso 1 1 calc R . .
C3 C 0.1892(2) 0.2807(3) 0.25689(12) 0.0199(3) Uani 1 1 d . . .
C4 C 0.1493(2) 0.1239(3) 0.18080(12) 0.0199(3) Uani 1 1 d . . .
H4 H 0.0901 -0.0166 0.1949 0.024 Uiso 1 1 calc R . .
C6 C 0.1955(2) 0.1692(3) 0.08149(11) 0.0187(3) Uani 1 1 d . . .
C7 C 0.14585(19) 0.0155(3) 0.00134(12) 0.0213(3) Uani 1 1 d . . .
H7 H 0.0920 -0.1294 0.0150 0.026 Uiso 1 1 calc R . .
C8 C 0.1749(2) 0.0741(3) -0.09522(12) 0.0235(3) Uani 1 1 d . . .
H8 H 0.1380 -0.0282 -0.1484 0.028 Uiso 1 1 calc R . .
C9 C 0.2597(2) 0.2865(3) -0.11676(12) 0.0215(3) Uani 1 1 d . . .
C10 C 0.3173(2) 0.4351(3) -0.04091(12) 0.0211(3) Uani 1 1 d . . .
H10 H 0.3787 0.5735 -0.0555 0.025 Uiso 1 1 calc R . .
C11 C 0.28364(19) 0.3792(3) 0.06019(12) 0.0184(3) Uani 1 1 d . . .
C12 C 0.3298(2) 0.5334(3) 0.14081(12) 0.0219(3) Uani 1 1 d . . .
H12 H 0.3935 0.6714 0.1286 0.026 Uiso 1 1 calc R . .
C13 C 0.2838(2) 0.4860(3) 0.23619(12) 0.0215(3) Uani 1 1 d . . .
H13 H 0.3156 0.5919 0.2890 0.026 Uiso 1 1 calc R . .
C14 C 0.0317(3) 0.4429(4) 0.40302(14) 0.0298(4) Uani 1 1 d . . .
H14A H -0.0079 0.4030 0.4691 0.045 Uiso 1 1 calc R . .
H14B H -0.0686 0.4796 0.3571 0.045 Uiso 1 1 calc R . .
H14C H 0.1086 0.5791 0.4091 0.045 Uiso 1 1 calc R . .
O3 O 0.27608(17) 0.3227(3) -0.21708(9) 0.0279(3) Uani 1 1 d . . .
C15 C 0.3576(2) 0.5343(4) -0.24564(14) 0.0311(4) Uani 1 1 d . . .
H15A H 0.2935 0.6685 -0.2213 0.047 Uiso 1 1 calc R . .
H15B H 0.3581 0.5415 -0.3189 0.047 Uiso 1 1 calc R . .
H15C H 0.4770 0.5382 -0.2163 0.047 Uiso 1 1 calc R . .
H1 H 0.428(3) -0.082(5) 0.4596(18) 0.041(7) Uiso 1 1 d . . .

loop_
_atom_site_aniso_label
_atom_site_aniso_U_11
_atom_site_aniso_U_22
_atom_site_aniso_U_33
_atom_site_aniso_U_23
_atom_site_aniso_U_13
_atom_site_aniso_U_12
O1 0.0397(7) 0.0326(8) 0.0403(8) -0.0051(7) -0.0127(6) -0.0053(7)
O2 0.0296(6) 0.0255(7) 0.0301(7) 0.0012(5) -0.0052(5) 0.0032(5)
C1 0.0259(8) 0.0250(9) 0.0196(7) 0.0008(7) 0.0025(6) -0.0021(7)
C2 0.0230(7) 0.0207(8) 0.0208(7) -0.0002(6) 0.0017(6) -0.0010(6)
C3 0.0187(7) 0.0189(8) 0.0218(7) 0.0006(6) -0.0008(5) 0.0017(6)
C4 0.0192(7) 0.0154(8) 0.0247(8) 0.0015(6) -0.0008(6) 0.0006(6)
C6 0.0175(7) 0.0158(7) 0.0224(8) -0.0001(6) -0.0014(6) 0.0024(6)
C7 0.0205(7) 0.0162(8) 0.0271(8) -0.0013(6) 0.0008(6) 0.0003(6)
C8 0.0241(7) 0.0215(8) 0.0246(8) -0.0053(7) 0.0001(6) 0.0016(7)
C9 0.0205(7) 0.0233(9) 0.0209(8) -0.0010(6) 0.0026(5) 0.0033(6)
C10 0.0203(7) 0.0188(8) 0.0243(8) -0.0014(6) 0.0029(6) 0.0002(6)
C11 0.0162(7) 0.0158(8) 0.0232(7) -0.0012(6) 0.0011(5) 0.0013(5)
C12 0.0226(7) 0.0165(8) 0.0264(8) -0.0019(6) 0.0010(6) -0.0030(6)
C13 0.0231(7) 0.0189(8) 0.0224(7) -0.0040(6) -0.0006(6) -0.0017(6)
C14 0.0323(9) 0.0300(9) 0.0279(8) -0.0011(8) 0.0079(7) 0.0052(8)
O3 0.0321(6) 0.0302(7) 0.0217(6) -0.0019(6) 0.0045(5) -0.0018(6)
C15 0.0363(10) 0.0322(10) 0.0259(8) 0.0039(8) 0.0089(7) 0.0016(8)

loop_
_atom_type_symbol
_atom_type_description
_atom_type_scat_dispersion_real
_atom_type_scat_dispersion_imag
_atom_type_scat_source
C C 0.0033 0.0000 'International Tables Vol C Tables 4.2.6.8 and 6.1.1.4'
H H 0.0000 0.0000 'International Tables Vol C Tables 4.2.6.8 and 6.1.1.4'
O O 0.0106 0.0000 'International Tables Vol C Tables 4.2.6.8 and 6.1.1.4'

loop_
_geom_angle_atom_site_label_1
_geom_angle_atom_site_label_2
_geom_angle_atom_site_label_3
_geom_angle
_geom_angle_site_symmetry_1
_geom_angle_site_symmetry_3
_geom_angle_publ_flag
C1 O2 H1 113(2) . . ?
O1 C1 O2 124.38(18) . . ?
O1 C1 C2 123.26(18) . . ?
O2 C1 C2 112.33(15) . . ?
C1 C2 C3 107.45(13) . . ?
C1 C2 C14 111.44(15) . . ?
C3 C2 C14 112.53(14) . . ?
C1 C2 H2 108.4 . . ?
C3 C2 H2 108.4 . . ?
C14 C2 H2 108.4 . . ?
C4 C3 C13 119.23(15) . . ?
C4 C3 C2 120.19(15) . . ?
C13 C3 C2 120.58(14) . . ?
C3 C4 C6 120.94(15) . . ?
C3 C4 H4 119.5 . . ?
C6 C4 H4 119.5 . . ?
C11 C6 C7 118.87(14) . . ?
C11 C6 C4 119.68(14) . . ?
C7 C6 C4 121.34(15) . . ?
C8 C7 C6 120.52(15) . . ?
C8 C7 H7 119.7 . . ?
C6 C7 H7 119.7 . . ?
C7 C8 C9 120.56(15) . . ?
C7 C8 H8 119.7 . . ?
C9 C8 H8 119.7 . . ?
O3 C9 C10 125.58(16) . . ?
O3 C9 C8 113.66(15) . . ?
C10 C9 C8 120.77(15) . . ?
C9 C10 C11 119.25(15) . . ?
C9 C10 H10 120.4 . . ?
C11 C10 H10 120.4 . . ?
C6 C11 C12 118.29(14) . . ?
C6 C11 C10 119.92(14) . . ?
C12 C11 C10 121.74(15) . . ?
C13 C12 C11 120.94(15) . . ?
C13 C12 H12 119.5 . . ?
C11 C12 H12 119.5 . . ?
C12 C13 C3 120.82(15) . . ?
C12 C13 H13 119.6 . . ?
C3 C13 H13 119.6 . . ?
C2 C14 H14A 109.5 . . ?
C2 C14 H14B 109.5 . . ?
H14A C14 H14B 109.5 . . ?
C2 C14 H14C 109.5 . . ?
H14A C14 H14C 109.5 . . ?
H14B C14 H14C 109.5 . . ?
C9 O3 C15 117.39(14) . . ?
O3 C15 H15A 109.5 . . ?
O3 C15 H15B 109.5 . . ?
H15A C15 H15B 109.5 . . ?
O3 C15 H15C 109.5 . . ?
H15A C15 H15C 109.5 . . ?
H15B C15 H15C 109.5 . . ?

loop_
_geom_bond_atom_site_label_1
_geom_bond_atom_site_label_2
_geom_bond_distance
_geom_bond_site_symmetry_2
_geom_bond_publ_flag
O1 C1 1.212(2) . ?
O2 C1 1.324(2) . ?
O2 H1 0.88(3) . ?
C1 C2 1.516(2) . ?
C2 C3 1.529(2) . ?
C2 C14 1.530(2) . ?
C2 H2 1.0000 . ?
C3 C4 1.375(2) . ?
C3 C13 1.420(2) . ?
C4 C6 1.420(2) . ?
C4 H4 0.9500 . ?
C6 C11 1.419(2) . ?
C6 C7 1.419(2) . ?
C7 C8 1.366(2) . ?
C7 H7 0.9500 . ?
C8 C9 1.419(3) . ?
C8 H8 0.9500 . ?
C9 O3 1.371(2) . ?
C9 C10 1.375(2) . ?
C10 C11 1.429(2) . ?
C10 H10 0.9500 . ?
C11 C12 1.420(2) . ?
C12 C13 1.373(2) . ?
C12 H12 0.9500 . ?
C13 H13 0.9500 . ?
C14 H14A 0.9800 . ?
C14 H14B 0.9800 . ?
C14 H14C 0.9800 . ?
O3 C15 1.428(2) . ?
C15 H15A 0.9800 . ?
C15 H15B 0.9800 . ?
C15 H15C 0.9800 . ?

loop_
_geom_hbond_atom_site_label_D
_geom_hbond_atom_site_label_H
_geom_hbond_atom_site_label_A
_geom_hbond_distance_DH
_geom_hbond_distance_HA
_geom_hbond_distance_DA
_geom_hbond_angle_DHA
_geom_hbond_site_symmetry_A
O2 H1 O1 0.88(3) 1.79(3) 2.6703(19) 174(3) 2_646

loop_
_cod_related_entry_id
_cod_related_entry_database
_cod_related_entry_code
1 ChemSpider 137720
